data_2020793
loop_
_publ_author_name
'Lu, Norman'
'Chiang, Hsing-Fang'
'Wei, Rong-Jyun'
'Wen, Yuh-Sheng'
'Liu, Ling-Kang'

_publ_section_title
;
 Molecular structures of 3-[(2,2,3,3-tetrafluoropropoxy)methyl]- and
 3-[(2,2,3,3,3-pentafluoropropoxy)methyl]pyridinium saccharinates
;
_journal_issue 8
_journal_name_full 'Acta Crystallographica Section C'
_journal_page_first
;
;
_journal_paper_doi 10.1107/S2053229617009512
_journal_volume 73
_journal_year 2017
_chemical_formula_iupac 'C9 H9 F5 N O +, C7 H4 N O3 S -'
_chemical_formula_moiety 'C9 H9 F5 N O +, C7 H4 N O3 S -'
_chemical_formula_sum 'C16 H13 F5 N2 O4 S'
_chemical_formula_weight 424.34
_chemical_name_common
;
3-[(2,2,3,3,3-Pentafluoropropoxy)methyl]pyridinium saccharinate
;
_chemical_name_systematic
;
3-[(2,2,3,3,3-Pentafluoropropoxy)methyl]pyridinium
1,1-dioxo-1\l^6^,2-benzothiazol-3-olate
;
_space_group_crystal_system tetragonal
_space_group_IT_number 82
_space_group_name_Hall 'I -4'
_space_group_name_H-M_alt 'I -4'
_symmetry_space_group_name_Hall 'I -4'
_symmetry_space_group_name_H-M 'I -4'
_atom_sites_solution_hydrogens difmap
_audit_creation_method SHELXL-2013
_cell_angle_alpha 90
_cell_angle_beta 90
_cell_angle_gamma 90
_cell_formula_units_Z 8
_cell_length_a 21.6747(6)
_cell_length_b 21.6747(6)
_cell_length_c 7.2850(3)
_cell_measurement_reflns_used 9986
_cell_measurement_temperature 100.0(2)
_cell_measurement_theta_max 26.51
_cell_measurement_theta_min 2.66
_cell_volume 3422.44(19)
_computing_cell_refinement
;
SAINT (Bruker, 2015)
;
_computing_data_collection
;
APEX2 (Bruker, 2015)
;
_computing_data_reduction
;
SAINT (Bruker, 2015)
;
_computing_molecular_graphics
;
shelXle (H\"ubschle <i>et al.</i>,  2011) and
ORTEP-3 (Farrugia, 2012)
;
_computing_publication_material
;
SHELXTL (Sheldrick, 2008)
;
_computing_structure_refinement
;
SHELXL2013 (Sheldrick, 2015b)
;
_computing_structure_solution
;
SHELXT2014 (Sheldrick, 2015a)
;
_diffrn_ambient_temperature 100.0(2)
_diffrn_measured_fraction_theta_full 0.999
_diffrn_measured_fraction_theta_max 0.999
_diffrn_measurement_device_type 'Bruker APEXII CCD'
_diffrn_measurement_method '\f and \w scans'
_diffrn_radiation_type MoK\a
_diffrn_radiation_wavelength 0.71073
_diffrn_reflns_av_R_equivalents 0.0451
_diffrn_reflns_limit_h_max 27
_diffrn_reflns_limit_h_min -27
_diffrn_reflns_limit_k_max 25
_diffrn_reflns_limit_k_min -27
_diffrn_reflns_limit_l_max 9
_diffrn_reflns_limit_l_min -9
_diffrn_reflns_number 42157
_diffrn_reflns_theta_full 25.000
_diffrn_reflns_theta_max 27.076
_diffrn_reflns_theta_min 1.329
_exptl_absorpt_coefficient_mu 0.269
_exptl_absorpt_correction_T_max 0.9705
_exptl_absorpt_correction_T_min 0.8931
_exptl_absorpt_correction_type multi-scan
_exptl_absorpt_process_details
;
(SADABS; Bruker, 1996)
;
_exptl_crystal_colour colourless
_exptl_crystal_density_diffrn 1.647
_exptl_crystal_density_method 'not measured'
_exptl_crystal_description prism
_exptl_crystal_F_000 1728
_exptl_crystal_size_max 0.320
_exptl_crystal_size_mid 0.300
_exptl_crystal_size_min 0.240
_refine_diff_density_max 0.220
_refine_diff_density_min -0.249
_refine_ls_abs_structure_details
;
Flack <i>x</i> determined using 1659 quotients [(I+)-(I-)]/[(I+)+(I-)]
(Parsons & Flack, 2004)
;
_refine_ls_abs_structure_Flack 0.00(2)
_refine_ls_extinction_method none
_refine_ls_goodness_of_fit_ref 1.088
_refine_ls_hydrogen_treatment refall
_refine_ls_matrix_type full
_refine_ls_number_parameters 305
_refine_ls_number_reflns 3784
_refine_ls_number_restraints 0
_refine_ls_restrained_S_all 1.088
_refine_ls_R_factor_all 0.0255
_refine_ls_R_factor_gt 0.0239
_refine_ls_shift/su_max 0.000
_refine_ls_shift/su_mean 0.000
_refine_ls_structure_factor_coef Fsqd
_refine_ls_weighting_details 'w=1/[\s^2^(Fo^2^)+(0.0307P)^2^+2.0967P] where P=(Fo^2^+2Fc^2^)/3'
_refine_ls_weighting_scheme calc
_refine_ls_wR_factor_gt 0.0577
_refine_ls_wR_factor_ref 0.0633
_reflns_number_gt 3671
_reflns_number_total 3784
_reflns_threshold_expression 'I > 2\s(I)'
_cod_data_source_file cu3113sup1.cif
_cod_data_source_block i16220
_cod_original_cell_volume 3422.4(2)
_cod_database_code 2020793
_shelx_space_group_comment
;
The symmetry employed for this shelxl refinement is uniquely defined
by the following loop, which should always be used as a source of
symmetry information in preference to the above space-group names.
They are only intended as comments.
;
_shelxl_version_number .2013

loop_
_space_group_symop_operation_xyz
'x, y, z'
'-x, -y, z'
'y, -x, -z'
'-y, x, -z'
'x+1/2, y+1/2, z+1/2'
'-x+1/2, -y+1/2, z+1/2'
'y+1/2, -x+1/2, -z+1/2'
'-y+1/2, x+1/2, -z+1/2'

loop_
_atom_site_type_symbol
_atom_site_label
_atom_site_fract_x
_atom_site_fract_y
_atom_site_fract_z
_atom_site_U_iso_or_equiv
_atom_site_adp_type
_atom_site_calc_flag
_atom_site_occupancy
S S1 0.22877(2) 0.37464(2) 0.34576(7) 0.01336(12) Uani d 1
F F1 0.44207(7) 0.53864(7) 0.7307(3) 0.0350(4) Uani d 1
F F2 0.37236(8) 0.51192(8) 0.5285(2) 0.0356(4) Uani d 1
F F3 0.30619(7) 0.45483(7) 0.7899(3) 0.0366(4) Uani d 1
F F4 0.40121(8) 0.42684(7) 0.7968(3) 0.0400(4) Uani d 1
F F6 0.36623(9) 0.48909(8) 1.0015(2) 0.0394(4) Uani d 1
O O1 0.28427(7) 0.57889(7) 0.7130(2) 0.0188(3) Uani d 1
O O2 0.07648(7) 0.43765(7) 0.4578(2) 0.0183(3) Uani d 1
O O3 0.26829(7) 0.35527(8) 0.4953(2) 0.0182(3) Uani d 1
O O4 0.25989(7) 0.39279(8) 0.1799(2) 0.0213(4) Uani d 1
N N1 0.10858(8) 0.54978(9) 0.5636(3) 0.0150(4) Uani d 1
N N2 0.18044(9) 0.42747(8) 0.4134(3) 0.0151(4) Uani d 1
C C1 0.06506(10) 0.59377(10) 0.5597(3) 0.0159(4) Uani d 1
C C2 0.07973(10) 0.65316(11) 0.6117(3) 0.0160(4) Uani d 1
C C3 0.13946(10) 0.66627(10) 0.6681(3) 0.0151(4) Uani d 1
C C4 0.18392(10) 0.61986(10) 0.6727(3) 0.0135(4) Uani d 1
C C5 0.16693(10) 0.56132(10) 0.6171(3) 0.0140(4) Uani d 1
C C6 0.24893(10) 0.63352(10) 0.7320(3) 0.0147(4) Uani d 1
C C7 0.34778(10) 0.58895(11) 0.7457(4) 0.0202(5) Uani d 1
C C8 0.38100(10) 0.52927(11) 0.7043(4) 0.0212(5) Uani d 1
C C9 0.36311(11) 0.47400(11) 0.8250(4) 0.0241(5) Uani d 1
C C10 0.12257(10) 0.40642(10) 0.4104(3) 0.0138(4) Uani d 1
C C11 0.11611(10) 0.34075(9) 0.3468(3) 0.0133(4) Uani d 1
C C12 0.06331(10) 0.30515(10) 0.3293(3) 0.0163(4) Uani d 1
C C13 0.06977(11) 0.24424(11) 0.2698(3) 0.0191(5) Uani d 1
C C14 0.12767(12) 0.22022(11) 0.2278(3) 0.0195(5) Uani d 1
C C15 0.18080(11) 0.25613(11) 0.2423(3) 0.0171(5) Uani d 1
C C16 0.17344(10) 0.31628(10) 0.3031(3) 0.0136(4) Uani d 1
H H1 0.0972(14) 0.5101(15) 0.528(4) 0.032(8) Uiso d 1
H H1A 0.0258(12) 0.5813(12) 0.523(4) 0.016(6) Uiso d 1
H H2 0.0506(13) 0.6828(14) 0.609(4) 0.024(7) Uiso d 1
H H3 0.1511(11) 0.7066(12) 0.706(4) 0.010(6) Uiso d 1
H H5 0.1927(13) 0.5290(13) 0.605(4) 0.017(7) Uiso d 1
H H6A 0.2654(12) 0.6643(13) 0.656(4) 0.017(6) Uiso d 1
H H6B 0.2480(11) 0.6501(11) 0.862(4) 0.012(6) Uiso d 1
H H7A 0.3546(13) 0.5995(13) 0.869(4) 0.022(7) Uiso d 1
H H7B 0.3630(13) 0.6202(14) 0.671(4) 0.026(7) Uiso d 1
H H12 0.0217(13) 0.3233(12) 0.353(4) 0.021(7) Uiso d 1
H H13 0.0329(14) 0.2200(13) 0.253(4) 0.022(7) Uiso d 1
H H14 0.1313(14) 0.1785(14) 0.182(5) 0.030(8) Uiso d 1
H H15 0.2188(13) 0.2374(13) 0.215(4) 0.024(7) Uiso d 1

loop_
_atom_site_aniso_label
_atom_site_aniso_U_11
_atom_site_aniso_U_22
_atom_site_aniso_U_33
_atom_site_aniso_U_12
_atom_site_aniso_U_13
_atom_site_aniso_U_23
S1 0.0111(2) 0.0141(2) 0.0149(2) 0.00109(19) 0.00029(19) 0.0012(2)
F1 0.0132(7) 0.0307(8) 0.0612(11) 0.0018(6) 0.0000(7) 0.0052(8)
F2 0.0402(9) 0.0430(10) 0.0237(8) 0.0119(7) 0.0039(7) -0.0036(7)
F3 0.0255(8) 0.0233(8) 0.0610(12) -0.0076(6) -0.0046(8) 0.0048(8)
F4 0.0360(9) 0.0185(7) 0.0656(13) 0.0095(6) -0.0050(8) -0.0009(8)
F6 0.0559(11) 0.0351(9) 0.0272(9) 0.0025(8) -0.0051(8) 0.0069(7)
O1 0.0128(8) 0.0139(7) 0.0298(9) 0.0001(6) -0.0039(7) -0.0021(7)
O2 0.0126(7) 0.0136(7) 0.0286(9) 0.0023(6) -0.0015(7) -0.0044(7)
O3 0.0138(7) 0.0227(8) 0.0181(9) 0.0035(6) -0.0023(6) 0.0001(7)
O4 0.0178(8) 0.0271(8) 0.0189(8) -0.0014(7) 0.0036(7) 0.0046(7)
N1 0.0152(9) 0.0131(9) 0.0168(9) -0.0021(7) 0.0006(7) -0.0011(7)
N2 0.0134(8) 0.0116(8) 0.0204(9) 0.0023(7) -0.0010(7) -0.0001(7)
C1 0.0126(10) 0.0176(11) 0.0174(11) 0.0002(8) 0.0008(8) 0.0008(9)
C2 0.0149(10) 0.0155(10) 0.0175(10) 0.0037(9) 0.0012(8) 0.0004(8)
C3 0.0187(10) 0.0129(10) 0.0137(10) -0.0006(8) 0.0015(9) -0.0010(8)
C4 0.0143(10) 0.0155(10) 0.0107(10) -0.0013(8) 0.0007(8) 0.0005(8)
C5 0.0138(10) 0.0138(10) 0.0144(10) 0.0011(8) 0.0002(8) 0.0000(8)
C6 0.0146(10) 0.0133(10) 0.0162(10) 0.0006(8) -0.0009(8) -0.0004(8)
C7 0.0139(11) 0.0155(11) 0.0313(14) -0.0016(8) -0.0048(10) 0.0020(10)
C8 0.0155(11) 0.0222(12) 0.0260(12) 0.0006(9) -0.0011(9) -0.0004(10)
C9 0.0235(12) 0.0158(11) 0.0329(14) 0.0015(9) -0.0053(11) 0.0006(10)
C10 0.0148(10) 0.0118(10) 0.0147(10) 0.0010(8) -0.0011(8) 0.0002(8)
C11 0.0164(10) 0.0124(9) 0.0109(9) 0.0005(8) -0.0001(8) 0.0005(8)
C12 0.0166(10) 0.0184(10) 0.0139(10) -0.0006(8) -0.0001(8) -0.0005(9)
C13 0.0234(12) 0.0184(11) 0.0154(11) -0.0062(9) -0.0007(9) -0.0012(9)
C14 0.0295(13) 0.0125(10) 0.0166(11) -0.0008(9) -0.0001(9) -0.0006(8)
C15 0.0205(11) 0.0163(10) 0.0146(11) 0.0058(9) 0.0014(9) -0.0010(8)
C16 0.0141(10) 0.0141(10) 0.0126(10) -0.0004(7) -0.0003(8) 0.0011(8)

loop_
_atom_type_symbol
_atom_type_description
_atom_type_scat_dispersion_real
_atom_type_scat_dispersion_imag
_atom_type_scat_source
S S 0.1246 0.1234 'International Tables Vol C Tables 4.2.6.8 and 6.1.1.4'
F F 0.0171 0.0103 'International Tables Vol C Tables 4.2.6.8 and 6.1.1.4'
O O 0.0106 0.0060 'International Tables Vol C Tables 4.2.6.8 and 6.1.1.4'
N N 0.0061 0.0033 'International Tables Vol C Tables 4.2.6.8 and 6.1.1.4'
C C 0.0033 0.0016 'International Tables Vol C Tables 4.2.6.8 and 6.1.1.4'
H H 0.0000 0.0000 'International Tables Vol C Tables 4.2.6.8 and 6.1.1.4'

loop_
_geom_angle_atom_site_label_1
_geom_angle_atom_site_label_2
_geom_angle_atom_site_label_3
_geom_angle
O4 S1 O3 115.71(10)
O4 S1 N2 111.31(10)
O3 S1 N2 110.92(10)
O4 S1 C16 111.44(10)
O3 S1 C16 108.99(10)
N2 S1 C16 96.88(10)
C7 O1 C6 112.40(17)
C1 N1 C5 122.3(2)
C1 N1 H1 117.6(19)
C5 N1 H1 120.1(19)
C10 N2 S1 111.06(15)
N1 C1 C2 119.7(2)
N1 C1 H1A 116.2(17)
C2 C1 H1A 124.1(17)
C1 C2 C3 119.2(2)
C1 C2 H2 120.0(19)
C3 C2 H2 120.8(19)
C2 C3 C4 120.3(2)
C2 C3 H3 121.5(15)
C4 C3 H3 118.2(15)
C5 C4 C3 118.1(2)
C5 C4 C6 121.0(2)
C3 C4 C6 120.87(19)
N1 C5 C4 120.4(2)
N1 C5 H5 114.2(18)
C4 C5 H5 125.3(18)
O1 C6 C4 108.30(18)
O1 C6 H6A 109.3(16)
C4 C6 H6A 109.1(16)
O1 C6 H6B 113.4(14)
C4 C6 H6B 108.7(14)
H6A C6 H6B 108(2)
O1 C7 C8 107.36(18)
O1 C7 H7A 110.6(18)
C8 C7 H7A 108.9(18)
O1 C7 H7B 111.2(18)
C8 C7 H7B 109.8(18)
H7A C7 H7B 109(3)
F2 C8 F1 108.2(2)
F2 C8 C7 111.2(2)
F1 C8 C7 108.02(19)
F2 C8 C9 106.9(2)
F1 C8 C9 106.4(2)
C7 C8 C9 115.7(2)
F3 C9 F6 108.1(2)
F3 C9 F4 107.9(2)
F6 C9 F4 107.9(2)
F3 C9 C8 111.6(2)
F6 C9 C8 110.4(2)
F4 C9 C8 110.8(2)
O2 C10 N2 124.0(2)
O2 C10 C11 121.4(2)
N2 C10 C11 114.58(18)
C12 C11 C16 120.36(19)
C12 C11 C10 129.21(19)
C16 C11 C10 110.43(18)
C11 C12 C13 118.2(2)
C11 C12 H12 120.7(16)
C13 C12 H12 121.0(16)
C14 C13 C12 120.8(2)
C14 C13 H13 121.0(17)
C12 C13 H13 118.1(17)
C13 C14 C15 121.3(2)
C13 C14 H14 119.9(18)
C15 C14 H14 118.8(18)
C16 C15 C14 117.0(2)
C16 C15 H15 125.0(17)
C14 C15 H15 117.9(17)
C15 C16 C11 122.4(2)
C15 C16 S1 130.56(17)
C11 C16 S1 107.05(15)

loop_
_geom_bond_atom_site_label_1
_geom_bond_atom_site_label_2
_geom_bond_distance
S1 O4 1.4387(17)
S1 O3 1.4480(17)
S1 N2 1.6283(19)
S1 C16 1.771(2)
F1 C8 1.353(3)
F2 C8 1.348(3)
F3 C9 1.327(3)
F4 C9 1.330(3)
F6 C9 1.329(3)
O1 C7 1.414(3)
O1 C6 1.417(3)
O2 C10 1.255(3)
N1 C1 1.342(3)
N1 C5 1.347(3)
N1 H1 0.93(3)
N2 C10 1.335(3)
C1 C2 1.379(3)
C1 H1A 0.93(3)
C2 C3 1.388(3)
C2 H2 0.90(3)
C3 C4 1.393(3)
C3 H3 0.95(3)
C4 C5 1.382(3)
C4 C6 1.503(3)
C5 H5 0.90(3)
C6 H6A 0.94(3)
C6 H6B 1.02(3)
C7 C8 1.511(3)
C7 H7A 0.94(3)
C7 H7B 0.93(3)
C8 C9 1.535(3)
C10 C11 1.504(3)
C11 C12 1.386(3)
C11 C16 1.388(3)
C12 C13 1.396(3)
C12 H12 1.00(3)
C13 C14 1.393(4)
C13 H13 0.96(3)
C14 C15 1.394(3)
C14 H14 0.97(3)
C15 C16 1.386(3)
C15 H15 0.94(3)

loop_
_geom_hbond_atom_site_label_D
_geom_hbond_atom_site_label_H
_geom_hbond_atom_site_label_A
_geom_hbond_site_symmetry_A
_geom_hbond_distance_DH
_geom_hbond_distance_HA
_geom_hbond_distance_DA
_geom_hbond_angle_DHA
_geom_hbond_publ_flag
N1 H1 O2 . 0.93(3) 1.71(3) 2.643(2) 179(3) yes
C1 H1A O2 2_565 0.93(3) 2.30(3) 3.229(3) 172(2) yes
C3 H3 O3 8_556 0.95(3) 2.56(3) 3.304(3) 136(2) yes
C5 H5 N2 . 0.90(3) 2.62(3) 3.272(3) 130(2) yes
C6 H6A O3 3_566 0.94(3) 2.67(3) 3.547(3) 156(2) yes
C7 H7B O3 3_566 0.93(3) 2.71(3) 3.561(3) 153(2) yes
C14 H14 F4 6_554 0.97(3) 2.53(3) 3.287(3) 135(3) yes
C14 H14 O3 6_554 0.97(3) 2.67(3) 3.261(3) 120(2) yes
C15 H15 O3 6_554 0.94(3) 2.58(3) 3.207(3) 124(2) yes

_cod_database_fobs_code 2020793
